data_4083595
loop_
_publ_author_name
'Cade, Ian A.'
'Colebatch, Annie L.'
'Hill, Anthony F.'
'Willis, Anthony C.'

_publ_section_title
;
 Allenylphosphonium Complexes of Rhodium and Iridium
;
_journal_issue 12
_journal_name_full Organometallics
_journal_page_first 3198
_journal_paper_doi 10.1021/om500450e
_journal_volume 33
_journal_year 2014
_chemical_compound_source 'Research School of Chemistry'
_chemical_formula_moiety 'C58 H48 Cl Ir O P3, 0.5(F6 P), C H2 Cl2'
_chemical_formula_sum 'C59 H50 Cl3 F3 Ir O P3.5'
_chemical_formula_weight 1239.03
_space_group_IT_number 2
_symmetry_cell_setting triclinic
_symmetry_space_group_name_Hall '-P 1'
_symmetry_space_group_name_H-M 'P -1'
_atom_sites_solution_hydrogens geom
_atom_sites_solution_primary direct
_cell_angle_alpha 79.893(3)
_cell_angle_beta 83.090(3)
_cell_angle_gamma 75.388(3)
_cell_formula_units_Z 2
_cell_length_a 14.0258(7)
_cell_length_b 14.9269(9)
_cell_length_c 16.7575(9)
_cell_measurement_reflns_used 9551
_cell_measurement_temperature 200
_cell_measurement_theta_max 25
_cell_measurement_theta_min 2.55
_cell_volume 3331.6(3)
_computing_cell_refinement 'DENZO/SCALEPACK (Otwinowski & Minor, 1997)'
_computing_data_collection 'COLLECT (Nonius, 2001).'
_computing_data_reduction 'DENZO/SCALEPACK (Otwinowski & Minor, 1997)'
_computing_molecular_graphics 'Ortep-3 for Windows v. 2.01'
_computing_publication_material 'CRYSTALS (Betteridge et al., 2003)'
_computing_structure_refinement 'CRYSTALS (Betteridge et al., 2003)'
_computing_structure_solution 'SIR92 (Altomare et al., 1994)'
_diffrn_ambient_temperature 200
_diffrn_measured_fraction_theta_full 0.965
_diffrn_measured_fraction_theta_max 0.965
_diffrn_measurement_device 'Nonius KappaCCD'
_diffrn_measurement_device_type Area
_diffrn_measurement_method \w
_diffrn_radiation_monochromator graphite
_diffrn_radiation_type 'Mo K\a'
_diffrn_radiation_wavelength 0.71073
_diffrn_reflns_av_R_equivalents 0.035
_diffrn_reflns_limit_h_max 16
_diffrn_reflns_limit_h_min -16
_diffrn_reflns_limit_k_max 17
_diffrn_reflns_limit_k_min -17
_diffrn_reflns_limit_l_max 19
_diffrn_reflns_limit_l_min 0
_diffrn_reflns_number 31035
_diffrn_reflns_theta_full 25.158
_diffrn_reflns_theta_max 25.158
_diffrn_reflns_theta_min 2.572
_diffrn_standards_number 0
_exptl_absorpt_coefficient_mu 2.249
_exptl_absorpt_correction_T_max 0.73
_exptl_absorpt_correction_T_min 0.57
_exptl_absorpt_correction_type multi-scan
_exptl_absorpt_process_details 'DENZO/SCALEPACK (Otwinowski & Minor, 1997)'
_exptl_crystal_colour colourless
_exptl_crystal_density_diffrn 1.235
_exptl_crystal_density_method 'not measured'
_exptl_crystal_description prism
_exptl_crystal_F_000 1239
_exptl_crystal_size_max 0.380
_exptl_crystal_size_mid 0.190
_exptl_crystal_size_min 0.140
_platon_squeeze_details
;

;
_refine_diff_density_max 1.51
_refine_diff_density_min -1.77
_refine_ls_extinction_method None
_refine_ls_goodness_of_fit_ref 1.0189
_refine_ls_hydrogen_treatment none
_refine_ls_matrix_type full
_refine_ls_number_parameters 637
_refine_ls_number_reflns 11476
_refine_ls_number_restraints 0
_refine_ls_R_factor_all 0.0549
_refine_ls_R_factor_gt 0.0444
_refine_ls_shift/su_max 0.0033702
_refine_ls_shift/su_mean 0.3131096
_refine_ls_structure_factor_coef Fsqd
_refine_ls_weighting_details
;
 Method= Modified Sheldrick 
 w=1/[\s^2^(F^2^) + ( 0.06P)^2^ + 9.34P] 
 ,where P=(max(Fo^2^,0) + 2Fc^2^)/3 
;
_refine_ls_weighting_scheme calc
_refine_ls_wR_factor_all 0.1218
_refine_ls_wR_factor_gt 0.1100
_refine_ls_wR_factor_ref 0.1218
_reflns_limit_h_max 16
_reflns_limit_h_min -16
_reflns_limit_k_max 17
_reflns_limit_k_min -17
_reflns_limit_l_max 19
_reflns_limit_l_min 0
_reflns_number_gt 9873
_reflns_number_total 11514
_reflns_threshold_expression I>2.0\s(I)
_oxford_diffrn_Wilson_B_factor 3.01
_oxford_diffrn_Wilson_scale 15.50
_oxford_refine_ls_r_factor_ref 0.0549
_oxford_refine_ls_scale 0.26709(17)
_oxford_reflns_number_all 11476
_oxford_reflns_threshold_expression_ref I>-10.0\s(I)
_cod_data_source_file om500450e_si_001.cif
_cod_data_source_block 1
_cod_depositor_comments
;
The following automatic conversions were performed:

'_symmetry_cell_setting' value 'Triclinic' changed to 'triclinic'
according to
/usr/data/users/saulius/crontab/automatic-downloads/rss-feeds/ACS/lib/dictionaries/cif_core.dic
dictionary named 'cif_core.dic' version 2.4.2 from 2011-04-26.

Automatic conversion script
Id: cif_fix_values 2281 2013-09-26 08:29:07Z andrius 

 Adding full bibliography for 4083595--4083597.cif.
;
_cod_original_sg_symbol_H-M 'P -1 '
_cod_original_formula_sum 'C59 H50 Cl3 F3 Ir1 O1 P3.50'
_cod_database_code 4083595

loop_
_symmetry_equiv_pos_as_xyz
x,y,z
-x,-y,-z

loop_
_atom_site_label
_atom_site_type_symbol
_atom_site_fract_x
_atom_site_fract_y
_atom_site_fract_z
_atom_site_U_iso_or_equiv
_atom_site_occupancy
_atom_site_adp_type
_atom_site_refinement_flags_posn
Ir1 Ir 0.495237(14) 0.552677(15) 0.724174(13) 0.0358 1.0000 Uani .
P1 P 0.17730(11) 0.48763(12) 0.79938(9) 0.0453 1.0000 Uani .
P2 P 0.42029(10) 0.71112(11) 0.67961(9) 0.0402 1.0000 Uani .
P3 P 0.57054(10) 0.39200(10) 0.76421(9) 0.0373 1.0000 Uani .
P4 P 0.0000 1.0000 1.0000 0.0591 1.0000 Uani S
Cl1 Cl 0.62395(10) 0.60083(11) 0.78346(9) 0.0481 1.0000 Uani .
Cl2 Cl 0.0222(3) 0.1296(3) 0.2689(3) 0.1731 1.0000 Uani .
Cl3 Cl 0.1467(4) -0.0542(3) 0.3025(3) 0.1782 1.0000 Uani .
F1 F -0.0451(4) 0.9731(3) 1.0904(3) 0.0949 1.0000 Uani .
F2 F 0.1046(4) 0.9815(6) 1.0305(4) 0.1380 1.0000 Uani .
F3 F -0.0228(5) 1.1045(3) 1.0151(4) 0.1222 1.0000 Uani .
O1 O 0.5746(3) 0.5253(3) 0.5521(3) 0.0540 1.0000 Uani .
C1 C 0.3904(4) 0.5528(4) 0.8295(3) 0.0423 1.0000 Uani .
C2 C 0.3588(4) 0.5269(4) 0.7604(3) 0.0393 1.0000 Uani .
C3 C 0.2832(4) 0.5054(4) 0.7350(3) 0.0423 1.0000 Uani .
C11 C 0.0694(4) 0.5551(5) 0.7506(4) 0.0531 1.0000 Uani .
C12 C 0.5472(5) 0.3772(5) 0.9318(4) 0.0568 1.0000 Uani .
C13 C -0.0062(6) 0.6750(6) 0.6473(5) 0.0791 1.0000 Uani .
C14 C -0.0975(6) 0.6575(7) 0.6765(6) 0.0837 1.0000 Uani .
C15 C -0.1059(5) 0.5903(7) 0.7387(6) 0.0845 1.0000 Uani .
C16 C -0.0229(5) 0.5366(6) 0.7777(5) 0.0768 1.0000 Uani .
C21 C 0.1787(4) 0.3653(5) 0.8156(4) 0.0501 1.0000 Uani .
C22 C 0.2403(6) 0.3073(6) 0.7658(5) 0.0658 1.0000 Uani .
C23 C 0.2429(7) 0.2115(6) 0.7774(6) 0.0790 1.0000 Uani .
C24 C 0.1827(7) 0.1753(6) 0.8392(6) 0.0804 1.0000 Uani .
C25 C 0.1212(6) 0.2333(6) 0.8888(5) 0.0746 1.0000 Uani .
C26 C 0.1185(5) 0.3270(6) 0.8794(5) 0.0634 1.0000 Uani .
C31 C 0.1742(4) 0.5242(5) 0.8961(4) 0.0536 1.0000 Uani .
C32 C 0.1239(6) 0.6140(6) 0.9094(5) 0.0690 1.0000 Uani .
C33 C 0.1269(7) 0.6419(7) 0.9842(6) 0.0816 1.0000 Uani .
C34 C 0.1806(7) 0.5783(8) 1.0442(5) 0.0841 1.0000 Uani .
C35 C 0.2292(6) 0.4904(7) 1.0314(4) 0.0739 1.0000 Uani .
C36 C 0.2273(5) 0.4622(6) 0.9576(4) 0.0608 1.0000 Uani .
C41 C 0.5052(4) 0.7852(4) 0.6347(4) 0.0459 1.0000 Uani .
C42 C 0.6001(5) 0.7478(5) 0.6032(4) 0.0495 1.0000 Uani .
C43 C 0.6601(5) 0.8072(5) 0.5667(4) 0.0604 1.0000 Uani .
C44 C 0.6271(7) 0.9027(6) 0.5620(6) 0.0827 1.0000 Uani .
C45 C 0.5322(7) 0.9394(6) 0.5929(6) 0.0830 1.0000 Uani .
C46 C 0.4699(6) 0.8826(5) 0.6292(5) 0.0647 1.0000 Uani .
C51 C 0.3325(4) 0.7304(4) 0.6018(4) 0.0465 1.0000 Uani .
C52 C 0.2690(6) 0.8170(5) 0.5823(6) 0.0794 1.0000 Uani .
C53 C 0.2019(7) 0.8306(6) 0.5245(7) 0.1021 1.0000 Uani .
C54 C 0.2002(6) 0.7603(6) 0.4821(5) 0.0734 1.0000 Uani .
C55 C 0.2635(5) 0.6752(5) 0.5004(4) 0.0552 1.0000 Uani .
C56 C 0.3287(4) 0.6590(5) 0.5602(4) 0.0496 1.0000 Uani .
C61 C 0.3524(5) 0.7735(4) 0.7608(4) 0.0508 1.0000 Uani .
C62 C 0.2511(5) 0.7881(5) 0.7776(5) 0.0688 1.0000 Uani .
C63 C 0.2040(7) 0.8337(6) 0.8425(6) 0.0823 1.0000 Uani .
C64 C 0.2596(7) 0.8631(7) 0.8907(5) 0.0875 1.0000 Uani .
C65 C 0.3588(6) 0.8502(7) 0.8741(5) 0.0845 1.0000 Uani .
C66 C 0.4069(5) 0.8043(5) 0.8105(4) 0.0642 1.0000 Uani .
C71 C 0.7052(4) 0.3594(4) 0.7645(4) 0.0465 1.0000 Uani .
C72 C 0.7627(4) 0.4053(5) 0.7048(4) 0.0536 1.0000 Uani .
C73 C 0.8636(5) 0.3740(6) 0.6986(5) 0.0665 1.0000 Uani .
C74 C 0.9099(5) 0.2978(6) 0.7528(5) 0.0754 1.0000 Uani .
C75 C 0.8555(5) 0.2537(6) 0.8114(5) 0.0691 1.0000 Uani .
C76 C 0.7531(5) 0.2837(5) 0.8183(4) 0.0568 1.0000 Uani .
C81 C 0.5254(4) 0.3459(4) 0.8600(5) 0.0550 1.0000 Uani .
C82 C 0.0776(5) 0.6233(5) 0.6849(4) 0.0608 1.0000 Uani .
C83 C 0.5070(6) 0.3492(6) 1.0090(4) 0.0689 1.0000 Uani .
C84 C 0.4456(6) 0.2893(6) 1.0192(5) 0.0723 1.0000 Uani .
C85 C 0.4247(6) 0.2541(5) 0.9538(5) 0.0667 1.0000 Uani .
C86 C 0.4645(5) 0.2838(5) 0.8767(4) 0.0513 1.0000 Uani .
C91 C 0.5502(4) 0.3152(4) 0.6971(4) 0.0440 1.0000 Uani .
C92 C 0.6073(5) 0.2237(5) 0.7002(4) 0.0623 1.0000 Uani .
C93 C 0.5916(6) 0.1653(5) 0.6494(5) 0.0761 1.0000 Uani .
C94 C 0.5185(6) 0.1993(5) 0.5945(4) 0.0653 1.0000 Uani .
C95 C 0.4618(5) 0.2883(5) 0.5914(4) 0.0554 1.0000 Uani .
C96 C 0.4773(4) 0.3465(4) 0.6418(3) 0.0432 1.0000 Uani .
C100 C 0.0786(11) 0.0285(10) 0.2328(8) 0.1384 1.0000 Uani .
C101 C 0.5487(4) 0.5369(4) 0.6150(4) 0.0468 1.0000 Uani .
H11 H 0.3589 0.6128 0.8467 0.0510 1.0000 Uiso R
H12 H 0.4080 0.5060 0.8758 0.0505 1.0000 Uiso R
H31 H 0.2849 0.4988 0.6807 0.0499 1.0000 Uiso R
H121 H 0.1396 0.6347 0.6666 0.0730 1.0000 Uiso R
H131 H -0.0016 0.7215 0.6029 0.0950 1.0000 Uiso R
H141 H -0.1541 0.6932 0.6524 0.1001 1.0000 Uiso R
H151 H -0.1682 0.5794 0.7564 0.1010 1.0000 Uiso R
H161 H -0.0293 0.4888 0.8217 0.0911 1.0000 Uiso R
H221 H 0.2818 0.3315 0.7244 0.0790 1.0000 Uiso R
H231 H 0.2853 0.1723 0.7437 0.0948 1.0000 Uiso R
H241 H 0.1841 0.1116 0.8473 0.0960 1.0000 Uiso R
H251 H 0.0808 0.2085 0.9304 0.0889 1.0000 Uiso R
H261 H 0.0770 0.3650 0.9146 0.0759 1.0000 Uiso R
H321 H 0.0888 0.6553 0.8679 0.0820 1.0000 Uiso R
H331 H 0.0929 0.7016 0.9939 0.0970 1.0000 Uiso R
H341 H 0.1820 0.5971 1.0941 0.1001 1.0000 Uiso R
H351 H 0.2635 0.4497 1.0725 0.0901 1.0000 Uiso R
H361 H 0.2615 0.4017 0.9485 0.0727 1.0000 Uiso R
H421 H 0.6234 0.6839 0.6061 0.0587 1.0000 Uiso R
H431 H 0.7231 0.7815 0.5451 0.0720 1.0000 Uiso R
H441 H 0.6681 0.9429 0.5396 0.0989 1.0000 Uiso R
H451 H 0.5086 1.0043 0.5894 0.0990 1.0000 Uiso R
H461 H 0.4052 0.9085 0.6493 0.0768 1.0000 Uiso R
H521 H 0.2721 0.8662 0.6087 0.0951 1.0000 Uiso R
H531 H 0.1575 0.8884 0.5143 0.1221 1.0000 Uiso R
H541 H 0.1572 0.7703 0.4419 0.0878 1.0000 Uiso R
H551 H 0.2634 0.6272 0.4721 0.0660 1.0000 Uiso R
H561 H 0.3703 0.6005 0.5721 0.0589 1.0000 Uiso R
H621 H 0.2137 0.7674 0.7448 0.0820 1.0000 Uiso R
H631 H 0.1356 0.8439 0.8522 0.0979 1.0000 Uiso R
H641 H 0.2287 0.8919 0.9353 0.1050 1.0000 Uiso R
H651 H 0.3946 0.8726 0.9054 0.1021 1.0000 Uiso R
H661 H 0.4756 0.7932 0.8006 0.0769 1.0000 Uiso R
H721 H 0.7323 0.4575 0.6695 0.0638 1.0000 Uiso R
H731 H 0.9013 0.4042 0.6584 0.0801 1.0000 Uiso R
H741 H 0.9790 0.2768 0.7489 0.0899 1.0000 Uiso R
H751 H 0.8867 0.2023 0.8478 0.0818 1.0000 Uiso R
H761 H 0.7163 0.2532 0.8595 0.0678 1.0000 Uiso R
H821 H 0.5895 0.4173 0.9257 0.0679 1.0000 Uiso R
H831 H 0.5218 0.3707 1.0543 0.0820 1.0000 Uiso R
H841 H 0.4171 0.2723 1.0713 0.0869 1.0000 Uiso R
H851 H 0.3839 0.2117 0.9612 0.0801 1.0000 Uiso R
H861 H 0.4491 0.2606 0.8330 0.0609 1.0000 Uiso R
H921 H 0.6563 0.2012 0.7363 0.0738 1.0000 Uiso R
H931 H 0.6296 0.1041 0.6521 0.0901 1.0000 Uiso R
H941 H 0.5091 0.1610 0.5592 0.0780 1.0000 Uiso R
H951 H 0.4133 0.3101 0.5549 0.0659 1.0000 Uiso R
H961 H 0.4384 0.4064 0.6398 0.0519 1.0000 Uiso R
H1001 H 0.0264 0.0018 0.2185 0.1683 1.0000 Uiso R
H1002 H 0.1215 0.0429 0.1842 0.1681 1.0000 Uiso R

loop_
_atom_site_aniso_label
_atom_site_aniso_U_11
_atom_site_aniso_U_22
_atom_site_aniso_U_33
_atom_site_aniso_U_23
_atom_site_aniso_U_13
_atom_site_aniso_U_12
Ir1 0.03078(12) 0.04001(13) 0.03823(13) -0.00542(8) -0.00477(8) -0.01057(8)
P1 0.0329(7) 0.0618(10) 0.0451(8) -0.0058(7) -0.0055(6) -0.0187(7)
P2 0.0357(7) 0.0404(8) 0.0447(8) -0.0074(6) -0.0058(6) -0.0074(6)
P3 0.0359(7) 0.0382(8) 0.0395(8) -0.0027(6) -0.0087(6) -0.0111(6)
P4 0.0537(14) 0.0500(14) 0.0714(17) -0.0137(12) 0.0168(12) -0.0153(11)
Cl1 0.0411(7) 0.0569(9) 0.0511(8) -0.0091(7) -0.0090(6) -0.0176(6)
Cl2 0.151(3) 0.137(3) 0.228(5) -0.063(3) -0.042(3) 0.010(3)
Cl3 0.171(4) 0.151(4) 0.189(4) 0.010(3) -0.057(3) 0.002(3)
F1 0.110(4) 0.073(3) 0.086(3) -0.010(3) 0.040(3) -0.018(3)
F2 0.063(3) 0.227(8) 0.129(5) -0.079(5) -0.003(3) -0.008(4)
F3 0.156(5) 0.061(3) 0.147(5) -0.045(3) 0.086(4) -0.045(3)
O1 0.052(3) 0.058(3) 0.050(3) -0.005(2) 0.000(2) -0.014(2)
C1 0.038(3) 0.054(4) 0.038(3) -0.003(3) -0.005(2) -0.018(3)
C2 0.030(3) 0.041(3) 0.043(3) -0.005(2) -0.003(2) -0.003(2)
C3 0.035(3) 0.054(4) 0.043(3) -0.005(3) -0.006(2) -0.019(3)
C11 0.037(3) 0.075(5) 0.053(4) -0.009(3) -0.011(3) -0.021(3)
C12 0.067(4) 0.060(4) 0.047(4) -0.003(3) -0.022(3) -0.018(3)
C13 0.064(5) 0.094(6) 0.064(5) 0.005(4) -0.020(4) 0.004(4)
C14 0.055(5) 0.101(7) 0.094(7) -0.030(6) -0.034(4) 0.005(4)
C15 0.040(4) 0.099(7) 0.118(8) -0.007(6) -0.024(4) -0.020(4)
C16 0.041(4) 0.098(6) 0.092(6) 0.005(5) -0.016(4) -0.028(4)
C21 0.044(3) 0.058(4) 0.054(4) -0.002(3) -0.013(3) -0.023(3)
C22 0.069(5) 0.072(5) 0.065(4) -0.007(4) -0.005(4) -0.036(4)
C23 0.088(6) 0.064(5) 0.090(6) -0.014(4) -0.008(5) -0.027(4)
C24 0.083(6) 0.062(5) 0.103(7) 0.005(5) -0.024(5) -0.033(4)
C25 0.071(5) 0.078(6) 0.076(5) 0.019(4) -0.011(4) -0.038(4)
C26 0.051(4) 0.075(5) 0.067(4) 0.001(4) -0.008(3) -0.026(4)
C31 0.036(3) 0.084(5) 0.046(3) -0.010(3) 0.002(3) -0.027(3)
C32 0.063(4) 0.078(6) 0.071(5) -0.015(4) 0.001(4) -0.024(4)
C33 0.084(6) 0.092(7) 0.079(6) -0.037(5) 0.018(5) -0.036(5)
C34 0.083(6) 0.126(9) 0.063(5) -0.032(5) 0.009(4) -0.055(6)
C35 0.067(5) 0.113(7) 0.049(4) -0.014(4) -0.010(3) -0.031(5)
C36 0.046(3) 0.090(5) 0.049(4) -0.006(3) -0.004(3) -0.023(3)
C41 0.049(3) 0.046(3) 0.052(3) -0.011(3) -0.016(3) -0.019(3)
C42 0.054(4) 0.048(4) 0.051(4) -0.009(3) -0.009(3) -0.017(3)
C43 0.055(4) 0.068(5) 0.062(4) 0.001(3) -0.008(3) -0.027(3)
C44 0.094(6) 0.069(6) 0.095(6) 0.011(5) -0.017(5) -0.049(5)
C45 0.098(6) 0.044(4) 0.110(7) 0.000(4) -0.012(5) -0.027(4)
C46 0.070(4) 0.040(4) 0.081(5) -0.002(3) -0.007(4) -0.012(3)
C51 0.035(3) 0.047(4) 0.055(4) -0.006(3) -0.011(2) -0.005(2)
C52 0.088(6) 0.047(4) 0.105(6) -0.011(4) -0.053(5) 0.001(4)
C53 0.104(7) 0.060(5) 0.137(9) -0.017(5) -0.074(6) 0.023(5)
C54 0.075(5) 0.068(5) 0.081(5) -0.004(4) -0.042(4) -0.013(4)
C55 0.048(3) 0.069(5) 0.049(4) -0.008(3) -0.011(3) -0.013(3)
C56 0.043(3) 0.055(4) 0.047(3) -0.003(3) -0.004(3) -0.007(3)
C61 0.048(3) 0.046(4) 0.054(4) -0.006(3) -0.001(3) -0.003(3)
C62 0.053(4) 0.061(5) 0.089(6) -0.020(4) 0.003(4) -0.007(3)
C63 0.073(5) 0.079(6) 0.088(6) -0.032(5) 0.022(4) -0.006(4)
C64 0.092(6) 0.084(6) 0.072(5) -0.028(5) 0.005(5) 0.013(5)
C65 0.074(5) 0.101(7) 0.076(5) -0.050(5) -0.017(4) 0.013(5)
C66 0.058(4) 0.070(5) 0.060(4) -0.024(4) -0.017(3) 0.009(3)
C71 0.042(3) 0.049(4) 0.051(3) -0.010(3) -0.015(3) -0.009(3)
C72 0.040(3) 0.062(4) 0.061(4) -0.013(3) -0.010(3) -0.008(3)
C73 0.042(3) 0.087(6) 0.072(5) -0.023(4) -0.004(3) -0.011(3)
C74 0.044(4) 0.097(6) 0.081(6) -0.030(5) -0.021(4) 0.008(4)
C75 0.057(4) 0.069(5) 0.077(5) -0.016(4) -0.030(4) 0.008(4)
C76 0.054(4) 0.052(4) 0.064(4) -0.007(3) -0.023(3) -0.005(3)
C81 0.035(3) 0.031(3) 0.087(5) 0.015(3) 0.009(3) -0.009(2)
C82 0.049(4) 0.071(5) 0.058(4) 0.000(3) -0.011(3) -0.008(3)
C83 0.080(5) 0.078(5) 0.048(4) -0.005(4) -0.015(4) -0.018(4)
C84 0.071(5) 0.082(6) 0.052(4) 0.019(4) -0.004(3) -0.017(4)
C85 0.068(4) 0.066(5) 0.063(5) 0.008(4) 0.000(4) -0.027(4)
C86 0.054(4) 0.051(4) 0.048(3) 0.004(3) -0.007(3) -0.017(3)
C91 0.048(3) 0.042(3) 0.045(3) -0.007(3) -0.006(2) -0.014(3)
C92 0.069(4) 0.048(4) 0.070(5) -0.011(3) -0.028(4) -0.004(3)
C93 0.100(6) 0.041(4) 0.093(6) -0.020(4) -0.039(5) -0.006(4)
C94 0.091(5) 0.050(4) 0.063(4) -0.014(3) -0.022(4) -0.020(4)
C95 0.067(4) 0.055(4) 0.052(4) -0.008(3) -0.014(3) -0.023(3)
C96 0.047(3) 0.042(3) 0.043(3) -0.006(2) -0.008(2) -0.014(3)
C100 0.156(12) 0.126(11) 0.118(10) -0.020(8) 0.006(9) -0.011(9)
C101 0.034(3) 0.040(3) 0.071(5) 0.000(3) -0.017(3) -0.015(2)

loop_
_atom_type_symbol
_atom_type_scat_dispersion_real
_atom_type_scat_dispersion_imag
_atom_type_scat_Cromer_Mann_a1
_atom_type_scat_Cromer_Mann_b1
_atom_type_scat_Cromer_Mann_a2
_atom_type_scat_Cromer_Mann_b2
_atom_type_scat_Cromer_Mann_a3
_atom_type_scat_Cromer_Mann_b3
_atom_type_scat_Cromer_Mann_a4
_atom_type_scat_Cromer_Mann_b4
_atom_type_scat_Cromer_Mann_c
_atom_type_scat_source
C 0.0033 0.0016 2.3100 20.8439 1.0200 10.2075 1.5886 0.5687 0.8650 51.6512 0.2156 'International Tables Vol C 4.2.6.8 and 6.1.1.4'
H 0.0000 0.0000 0.4930 10.5109 0.3229 26.1257 0.1402 3.1424 0.0408 57.7998 0.0030 'International Tables Vol C 4.2.6.8 and 6.1.1.4'
Cl 0.1484 0.1585 11.4604 0.0104 7.1964 1.1662 6.2556 18.5194 1.6455 47.7784 -9.5574 'International Tables Vol C 4.2.6.8 and 6.1.1.4'
F 0.0171 0.0103 3.5392 10.2825 2.6412 4.2944 1.5170 0.2615 1.0243 26.1476 0.2776 'International Tables Vol C 4.2.6.8 and 6.1.1.4'
Ir -1.4442 7.9887 27.3049 1.5928 16.7296 8.8655 15.6115 0.4179 5.8338 45.0011 11.4722 'International Tables Vol C 4.2.6.8 and 6.1.1.4'
P 0.1023 0.0942 6.4345 1.9067 4.1791 27.1570 1.7800 0.5260 1.4908 68.1645 1.1149 'International Tables Vol C 4.2.6.8 and 6.1.1.4'
O 0.0106 0.0060 3.0485 13.2771 2.2868 5.7011 1.5463 0.3239 0.8670 32.9089 0.2508 'International Tables Vol C 4.2.6.8 and 6.1.1.4'

loop_
_geom_angle_atom_site_label_1
_geom_angle_site_symmetry_1
_geom_angle_atom_site_label_2
_geom_angle_atom_site_label_3
_geom_angle_site_symmetry_3
_geom_angle
_geom_angle_publ_flag
P2 . Ir1 P3 . 177.92(5) yes
P2 . Ir1 Cl1 . 90.23(5) yes
P3 . Ir1 Cl1 . 91.10(5) yes
P2 . Ir1 C1 . 90.05(17) yes
P3 . Ir1 C1 . 91.35(17) yes
Cl1 . Ir1 C1 . 97.92(14) yes
P2 . Ir1 C2 . 89.93(16) yes
P3 . Ir1 C2 . 90.16(16) yes
Cl1 . Ir1 C2 . 137.71(16) yes
C1 . Ir1 C2 . 39.8(2) yes
P2 . Ir1 C101 . 90.41(18) yes
P3 . Ir1 C101 . 87.72(18) yes
Cl1 . Ir1 C101 . 104.42(16) yes
C1 . Ir1 C101 . 157.6(2) yes
C2 . Ir1 C101 . 117.9(2) yes
C3 . P1 C11 . 108.3(3) yes
C3 . P1 C21 . 108.8(3) yes
C11 . P1 C21 . 110.6(3) yes
C3 . P1 C31 . 112.2(3) yes
C11 . P1 C31 . 108.4(3) yes
C21 . P1 C31 . 108.6(3) yes
Ir1 . P2 C41 . 115.6(2) yes
Ir1 . P2 C51 . 115.0(2) yes
C41 . P2 C51 . 103.6(3) yes
Ir1 . P2 C61 . 113.7(2) yes
C41 . P2 C61 . 101.9(3) yes
C51 . P2 C61 . 105.4(3) yes
Ir1 . P3 C71 . 117.2(2) yes
Ir1 . P3 C81 . 113.6(2) yes
C71 . P3 C81 . 106.0(3) yes
Ir1 . P3 C91 . 113.5(2) yes
C71 . P3 C91 . 101.3(3) yes
C81 . P3 C91 . 103.7(3) yes
F1 2_577 P4 F3 2_577 88.6(3) yes
F1 2_577 P4 F2 2_577 90.6(3) yes
F3 2_577 P4 F2 2_577 90.4(4) yes
F1 2_577 P4 F1 . 179.993 yes
F3 2_577 P4 F1 . 91.4(3) yes
F2 2_577 P4 F1 . 89.4(3) yes
F1 2_577 P4 F2 . 89.4(3) yes
F3 2_577 P4 F2 . 89.6(4) yes
F2 2_577 P4 F2 . 179.993 yes
F1 . P4 F2 . 90.6(3) yes
F1 2_577 P4 F3 . 91.4(3) yes
F3 2_577 P4 F3 . 179.993 yes
F2 2_577 P4 F3 . 89.6(4) yes
F1 . P4 F3 . 88.6(3) yes
F2 . P4 F3 . 90.4(4) yes
Ir1 . C1 C2 . 65.9(3) yes
Ir1 . C1 H11 . 117.4 no
C2 . C1 H11 . 120.0 no
Ir1 . C1 H12 . 117.8 no
C2 . C1 H12 . 119.2 no
H11 . C1 H12 . 110.4 no
C1 . C2 Ir1 . 74.3(3) yes
C1 . C2 C3 . 142.1(5) yes
Ir1 . C2 C3 . 143.5(4) yes
P1 . C3 C2 . 123.4(5) yes
P1 . C3 H31 . 117.6 no
C2 . C3 H31 . 118.9 no
P1 . C11 C16 . 120.0(6) yes
P1 . C11 C82 . 120.2(5) yes
C16 . C11 C82 . 119.8(6) yes
C81 . C12 C83 . 122.2(6) yes
C81 . C12 H821 . 118.9 no
C83 . C12 H821 . 118.9 no
C14 . C13 C82 . 119.5(8) yes
C14 . C13 H131 . 119.9 no
C82 . C13 H131 . 120.6 no
C13 . C14 C15 . 121.1(7) yes
C13 . C14 H141 . 119.8 no
C15 . C14 H141 . 119.0 no
C14 . C15 C16 . 120.8(8) yes
C14 . C15 H151 . 119.2 no
C16 . C15 H151 . 120.0 no
C15 . C16 C11 . 118.9(8) yes
C15 . C16 H161 . 120.4 no
C11 . C16 H161 . 120.7 no
P1 . C21 C22 . 119.6(5) yes
P1 . C21 C26 . 121.1(6) yes
C22 . C21 C26 . 119.2(7) yes
C21 . C22 C23 . 120.7(7) yes
C21 . C22 H221 . 120.0 no
C23 . C22 H221 . 119.3 no
C22 . C23 C24 . 119.5(8) yes
C22 . C23 H231 . 120.3 no
C24 . C23 H231 . 120.3 no
C23 . C24 C25 . 119.8(8) yes
C23 . C24 H241 . 119.9 no
C25 . C24 H241 . 120.3 no
C24 . C25 C26 . 121.8(7) yes
C24 . C25 H251 . 119.4 no
C26 . C25 H251 . 118.8 no
C21 . C26 C25 . 119.1(7) yes
C21 . C26 H261 . 120.6 no
C25 . C26 H261 . 120.4 no
P1 . C31 C32 . 120.8(6) yes
P1 . C31 C36 . 119.0(6) yes
C32 . C31 C36 . 120.1(7) yes
C31 . C32 C33 . 119.4(8) yes
C31 . C32 H321 . 119.7 no
C33 . C32 H321 . 120.9 no
C32 . C33 C34 . 118.9(9) yes
C32 . C33 H331 . 120.1 no
C34 . C33 H331 . 120.9 no
C33 . C34 C35 . 121.7(8) yes
C33 . C34 H341 . 118.6 no
C35 . C34 H341 . 119.8 no
C34 . C35 C36 . 119.9(8) yes
C34 . C35 H351 . 119.7 no
C36 . C35 H351 . 120.4 no
C31 . C36 C35 . 119.9(8) yes
C31 . C36 H361 . 120.1 no
C35 . C36 H361 . 120.0 no
P2 . C41 C42 . 121.9(5) yes
P2 . C41 C46 . 118.0(5) yes
C42 . C41 C46 . 120.0(6) yes
C41 . C42 C43 . 119.7(6) yes
C41 . C42 H421 . 120.3 no
C43 . C42 H421 . 120.0 no
C42 . C43 C44 . 121.0(7) yes
C42 . C43 H431 . 119.0 no
C44 . C43 H431 . 120.0 no
C43 . C44 C45 . 118.9(7) yes
C43 . C44 H441 . 121.3 no
C45 . C44 H441 . 119.7 no
C44 . C45 C46 . 121.9(8) yes
C44 . C45 H451 . 119.7 no
C46 . C45 H451 . 118.5 no
C41 . C46 C45 . 118.5(7) yes
C41 . C46 H461 . 120.6 no
C45 . C46 H461 . 120.9 no
P2 . C51 C52 . 120.9(5) yes
P2 . C51 C56 . 121.1(5) yes
C52 . C51 C56 . 118.0(6) yes
C51 . C52 C53 . 120.5(7) yes
C51 . C52 H521 . 119.0 no
C53 . C52 H521 . 120.5 no
C52 . C53 C54 . 121.1(8) yes
C52 . C53 H531 . 119.2 no
C54 . C53 H531 . 119.7 no
C53 . C54 C55 . 118.5(7) yes
C53 . C54 H541 . 120.9 no
C55 . C54 H541 . 120.6 no
C54 . C55 C56 . 121.4(7) yes
C54 . C55 H551 . 119.4 no
C56 . C55 H551 . 119.1 no
C51 . C56 C55 . 120.4(6) yes
C51 . C56 H561 . 119.7 no
C55 . C56 H561 . 119.9 no
P2 . C61 C62 . 123.4(5) yes
P2 . C61 C66 . 117.6(5) yes
C62 . C61 C66 . 118.9(6) yes
C61 . C62 C63 . 120.5(8) yes
C61 . C62 H621 . 119.7 no
C63 . C62 H621 . 119.7 no
C62 . C63 C64 . 119.3(8) yes
C62 . C63 H631 . 119.1 no
C64 . C63 H631 . 121.6 no
C63 . C64 C65 . 120.6(8) yes
C63 . C64 H641 . 119.7 no
C65 . C64 H641 . 119.7 no
C64 . C65 C66 . 120.8(8) yes
C64 . C65 H651 . 119.7 no
C66 . C65 H651 . 119.5 no
C61 . C66 C65 . 119.7(7) yes
C61 . C66 H661 . 119.6 no
C65 . C66 H661 . 120.6 no
P3 . C71 C72 . 119.8(5) yes
P3 . C71 C76 . 121.4(5) yes
C72 . C71 C76 . 118.6(6) yes
C71 . C72 C73 . 120.1(7) yes
C71 . C72 H721 . 119.9 no
C73 . C72 H721 . 120.0 no
C72 . C73 C74 . 120.3(8) yes
C72 . C73 H731 . 119.8 no
C74 . C73 H731 . 119.9 no
C73 . C74 C75 . 120.2(7) yes
C73 . C74 H741 . 120.3 no
C75 . C74 H741 . 119.5 no
C74 . C75 C76 . 120.4(7) yes
C74 . C75 H751 . 120.2 no
C76 . C75 H751 . 119.4 no
C71 . C76 C75 . 120.3(7) yes
C71 . C76 H761 . 120.0 no
C75 . C76 H761 . 119.7 no
C12 . C81 P3 . 119.3(5) yes
C12 . C81 C86 . 113.9(6) yes
P3 . C81 C86 . 126.7(6) yes
C13 . C82 C11 . 119.8(7) yes
C13 . C82 H121 . 120.7 no
C11 . C82 H121 . 119.4 no
C12 . C83 C84 . 119.6(7) yes
C12 . C83 H831 . 120.6 no
C84 . C83 H831 . 119.8 no
C83 . C84 C85 . 121.1(7) yes
C83 . C84 H841 . 119.1 no
C85 . C84 H841 . 119.7 no
C84 . C85 C86 . 118.5(7) yes
C84 . C85 H851 . 121.0 no
C86 . C85 H851 . 120.5 no
C85 . C86 C81 . 124.6(7) yes
C85 . C86 H861 . 117.8 no
C81 . C86 H861 . 117.6 no
P3 . C91 C92 . 120.5(5) yes
P3 . C91 C96 . 121.1(5) yes
C92 . C91 C96 . 118.4(5) yes
C91 . C92 C93 . 120.5(6) yes
C91 . C92 H921 . 120.1 no
C93 . C92 H921 . 119.4 no
C92 . C93 C94 . 119.5(7) yes
C92 . C93 H931 . 120.0 no
C94 . C93 H931 . 120.5 no
C93 . C94 C95 . 120.5(6) yes
C93 . C94 H941 . 119.8 no
C95 . C94 H941 . 119.7 no
C94 . C95 C96 . 120.1(6) yes
C94 . C95 H951 . 119.8 no
C96 . C95 H951 . 120.1 no
C91 . C96 C95 . 121.0(6) yes
C91 . C96 H961 . 119.2 no
C95 . C96 H961 . 119.8 no
Cl3 . C100 Cl2 . 113.5(8) yes
Cl3 . C100 H1001 . 107.7 no
Cl2 . C100 H1001 . 107.5 no
Cl3 . C100 H1002 . 109.6 no
Cl2 . C100 H1002 . 108.7 no
H1001 . C100 H1002 . 109.8 no
Ir1 . C101 O1 . 175.5(5) yes

loop_
_geom_bond_atom_site_label_1
_geom_bond_atom_site_label_2
_geom_bond_site_symmetry_2
_geom_bond_distance
_geom_bond_publ_flag
Ir1 P2 . 2.3603(15) yes
Ir1 P3 . 2.3760(15) yes
Ir1 Cl1 . 2.4696(13) yes
Ir1 C1 . 2.156(5) yes
Ir1 C2 . 2.046(5) yes
Ir1 C101 . 1.922(8) yes
P1 C3 . 1.776(5) yes
P1 C11 . 1.792(6) yes
P1 C21 . 1.794(7) yes
P1 C31 . 1.791(6) yes
P2 C41 . 1.834(6) yes
P2 C51 . 1.837(6) yes
P2 C61 . 1.820(6) yes
P3 C71 . 1.829(6) yes
P3 C81 . 1.744(6) yes
P3 C91 . 1.832(6) yes
P4 F1 2_577 1.594(4) yes
P4 F3 2_577 1.570(5) yes
P4 F2 2_577 1.555(6) yes
P4 F1 . 1.594(4) yes
P4 F2 . 1.555(6) yes
P4 F3 . 1.570(5) yes
Cl2 C100 . 1.695(13) yes
Cl3 C100 . 1.722(14) yes
O1 C101 . 1.102(7) yes
C1 C2 . 1.434(8) yes
C1 H11 . 0.970 no
C1 H12 . 0.959 no
C2 C3 . 1.318(7) yes
C3 H31 . 0.928 no
C11 C16 . 1.397(9) yes
C11 C82 . 1.378(10) yes
C12 C81 . 1.456(10) yes
C12 C83 . 1.385(10) yes
C12 H821 . 0.930 no
C13 C14 . 1.386(12) yes
C13 C82 . 1.387(10) yes
C13 H131 . 0.932 no
C14 C15 . 1.331(13) yes
C14 H141 . 0.930 no
C15 C16 . 1.398(11) yes
C15 H151 . 0.933 no
C16 H161 . 0.945 no
C21 C22 . 1.378(10) yes
C21 C26 . 1.412(9) yes
C22 C23 . 1.401(11) yes
C22 H221 . 0.934 no
C23 C24 . 1.379(12) yes
C23 H231 . 0.935 no
C24 C25 . 1.374(12) yes
C24 H241 . 0.932 no
C25 C26 . 1.371(11) yes
C25 H251 . 0.929 no
C26 H261 . 0.937 no
C31 C32 . 1.391(10) yes
C31 C36 . 1.405(10) yes
C32 C33 . 1.397(11) yes
C32 H321 . 0.940 no
C33 C34 . 1.403(13) yes
C33 H331 . 0.931 no
C34 C35 . 1.358(13) yes
C34 H341 . 0.931 no
C35 C36 . 1.381(10) yes
C35 H351 . 0.927 no
C36 H361 . 0.939 no
C41 C42 . 1.387(9) yes
C41 C46 . 1.403(9) yes
C42 C43 . 1.389(9) yes
C42 H421 . 0.922 no
C43 C44 . 1.376(11) yes
C43 H431 . 0.927 no
C44 C45 . 1.381(12) yes
C44 H441 . 0.934 no
C45 C46 . 1.384(11) yes
C45 H451 . 0.936 no
C46 H461 . 0.939 no
C51 C52 . 1.383(9) yes
C51 C56 . 1.387(9) yes
C52 C53 . 1.386(11) yes
C52 H521 . 0.934 no
C53 C54 . 1.372(11) yes
C53 H531 . 0.929 no
C54 C55 . 1.362(10) yes
C54 H541 . 0.925 no
C55 C56 . 1.387(8) yes
C55 H551 . 0.927 no
C56 H561 . 0.923 no
C61 C62 . 1.384(9) yes
C61 C66 . 1.396(9) yes
C62 C63 . 1.394(10) yes
C62 H621 . 0.940 no
C63 C64 . 1.377(13) yes
C63 H631 . 0.932 no
C64 C65 . 1.357(12) yes
C64 H641 . 0.935 no
C65 C66 . 1.383(10) yes
C65 H651 . 0.922 no
C66 H661 . 0.935 no
C71 C72 . 1.401(9) yes
C71 C76 . 1.395(9) yes
C72 C73 . 1.371(9) yes
C72 H721 . 0.932 no
C73 C74 . 1.396(11) yes
C73 H731 . 0.930 no
C74 C75 . 1.350(12) yes
C74 H741 . 0.939 no
C75 C76 . 1.390(9) yes
C75 H751 . 0.940 no
C76 H761 . 0.934 no
C81 C86 . 1.384(8) yes
C82 H121 . 0.934 no
C83 C84 . 1.367(11) yes
C83 H831 . 0.938 no
C84 C85 . 1.386(11) yes
C84 H841 . 0.936 no
C85 C86 . 1.390(9) yes
C85 H851 . 0.938 no
C86 H861 . 0.931 no
C91 C92 . 1.394(9) yes
C91 C96 . 1.400(8) yes
C92 C93 . 1.391(9) yes
C92 H921 . 0.930 no
C93 C94 . 1.398(10) yes
C93 H931 . 0.931 no
C94 C95 . 1.361(10) yes
C94 H941 . 0.933 no
C95 C96 . 1.382(8) yes
C95 H951 . 0.929 no
C96 H961 . 0.919 no
C100 H1001 . 0.987 no
C100 H1002 . 0.979 no

loop_
_geom_hbond_atom_site_label_D
_geom_hbond_atom_site_label_H
_geom_hbond_atom_site_label_A
_geom_hbond_angle_DHA
_geom_hbond_distance_DH
_geom_hbond_distance_HA
_geom_hbond_distance_DA
_geom_hbond_publ_flag
C1 H11 C61 126 0.97 2.56 3.224(11) yes
C1 H12 C12 143 0.96 2.51 3.327(11) yes
C1 H12 C81 121 0.96 2.57 3.181(11) yes
C56 H561 C101 136 0.92 2.58 3.308(11) yes

loop_
_platon_squeeze_void_nr
_platon_squeeze_void_average_x
_platon_squeeze_void_average_y
_platon_squeeze_void_average_z
_platon_squeeze_void_volume
_platon_squeeze_void_count_electrons
_platon_squeeze_void_content
1 0.002 -0.024 0.498 933 233 ' '
